data_4311552
loop_
_publ_author_name
'Holger Fleischer'
'Dieter Schollmeyer'

_publ_section_title
;
 Synthesis of and Structural Studies on Lead(II) Cysteamin Complexes
;
_journal_name_full 'Inorganic Chemistry'
_journal_page_first 5529
_journal_page_last 5536
_journal_paper_doi 10.1021/ic0498889
_journal_volume 43
_journal_year 2004
_chemical_formula_sum 'C8 H24 Cl2 N4 Pb3 S4'
_chemical_formula_weight 997.02
_chemical_name_systematic
; 
 ? 
;
_space_group_IT_number 15
_symmetry_cell_setting monoclinic
_symmetry_space_group_name_Hall '-C 2yc'
_symmetry_space_group_name_H-M 'C 1 2/c 1'
_atom_sites_solution_hydrogens geom
_atom_sites_solution_primary direct
_atom_sites_solution_secondary difmap
_audit_creation_method SHELXL-97
_cell_angle_alpha 90.00
_cell_angle_beta 96.9210(12)
_cell_angle_gamma 90.00
_cell_formula_units_Z 4
_cell_length_a 20.0942(15)
_cell_length_b 5.8958(4)
_cell_length_c 17.8169(13)
_cell_measurement_reflns_used 4718
_cell_measurement_temperature 193(2)
_cell_measurement_theta_max 28.2
_cell_measurement_theta_min 2.8
_cell_volume 2095.4(3)
_computing_cell_refinement Saint
_computing_data_collection SAINT
_computing_data_reduction SAINT
_computing_structure_refinement 'SHELXL-97 (Sheldrick, 1997)'
_computing_structure_solution 'SIR-92 (Altomare, 1994)'
_diffrn_ambient_temperature 193(2)
_diffrn_measured_fraction_theta_full 0.995
_diffrn_measured_fraction_theta_max 0.995
_diffrn_measurement_device '\k-geometry diffractometer'
_diffrn_measurement_device_type 'Smart CCD'
_diffrn_measurement_method 'CCD Scans'
_diffrn_radiation_monochromator graphite
_diffrn_radiation_type MoK\a
_diffrn_radiation_wavelength 0.71069
_diffrn_reflns_av_R_equivalents 0.0580
_diffrn_reflns_av_sigmaI/netI 0.0435
_diffrn_reflns_limit_h_max 26
_diffrn_reflns_limit_h_min -26
_diffrn_reflns_limit_k_max 7
_diffrn_reflns_limit_k_min -7
_diffrn_reflns_limit_l_max 23
_diffrn_reflns_limit_l_min -23
_diffrn_reflns_number 9050
_diffrn_reflns_theta_full 28.27
_diffrn_reflns_theta_max 28.27
_diffrn_reflns_theta_min 2.89
_diffrn_source 'sealed tube'
_exptl_absorpt_coefficient_mu 24.696
_exptl_absorpt_correction_T_max 0.122
_exptl_absorpt_correction_T_min 0.022
_exptl_absorpt_correction_type empirical
_exptl_absorpt_process_details 'MULABS Spek'
_exptl_crystal_colour white
_exptl_crystal_density_diffrn 3.160
_exptl_crystal_density_method 'not measured'
_exptl_crystal_description block
_exptl_crystal_F_000 1776
_exptl_crystal_size_max 0.41
_exptl_crystal_size_mid 0.11
_exptl_crystal_size_min 0.02
_refine_diff_density_max 1.710
_refine_diff_density_min -1.486
_refine_diff_density_rms 0.221
_refine_ls_extinction_method none
_refine_ls_goodness_of_fit_ref 1.010
_refine_ls_hydrogen_treatment mixed
_refine_ls_matrix_type full
_refine_ls_number_parameters 98
_refine_ls_number_reflns 2577
_refine_ls_number_restraints 0
_refine_ls_restrained_S_all 1.010
_refine_ls_R_factor_all 0.0342
_refine_ls_R_factor_gt 0.0284
_refine_ls_shift/su_max 0.000
_refine_ls_shift/su_mean 0.000
_refine_ls_structure_factor_coef Fsqd
_refine_ls_weighting_details 'calc w=1/[\s^2^(Fo^2^)+(0.0349P)^2^+0.0000P] where P=(Fo^2^+2Fc^2^)/3'
_refine_ls_weighting_scheme calc
_refine_ls_wR_factor_obs 0.0641
_refine_ls_wR_factor_ref 0.0660
_reflns_number_gt 2240
_reflns_number_total 2577
_reflns_threshold_expression >2sigma(I)
_cod_data_source_file ic0498889si20040128_082240_1.cif
_cod_data_source_block Pbcys1
_cod_original_sg_symbol_H-M 'C 2/c'
_cod_database_code 4311552

loop_
_symmetry_equiv_pos_as_xyz
'x, y, z'
'-x, y, -z+1/2'
'x+1/2, y+1/2, z'
'-x+1/2, y+1/2, -z+1/2'
'-x, -y, -z'
'x, -y, z-1/2'
'-x+1/2, -y+1/2, -z'
'x+1/2, -y+1/2, z-1/2'

loop_
_atom_site_label
_atom_site_type_symbol
_atom_site_fract_x
_atom_site_fract_y
_atom_site_fract_z
_atom_site_U_iso_or_equiv
_atom_site_adp_type
_atom_site_occupancy
_atom_site_symmetry_multiplicity
_atom_site_calc_flag
_atom_site_refinement_flags
_atom_site_disorder_assembly
_atom_site_disorder_group
Pb1A Pb 0.686534(11) -0.38248(4) 0.809189(13) 0.02646(8) Uani 1 1 d . . .
Cl1A Cl 0.63451(8) -0.4051(2) 0.94735(9) 0.0332(3) Uani 1 1 d . . .
S1A S 0.73212(7) -0.8125(2) 0.82191(9) 0.0275(3) Uani 1 1 d . . .
C2A C 0.8118(3) -0.7555(10) 0.8816(4) 0.0299(13) Uani 1 1 d . . .
H2A1 H 0.8260 -0.8944 0.9104 0.036 Uiso 1 1 calc R . .
H2A2 H 0.8466 -0.7195 0.8486 0.036 Uiso 1 1 calc R . .
C3A C 0.8072(3) -0.5626(10) 0.9363(4) 0.0282(12) Uani 1 1 d . . .
H3A1 H 0.7730 -0.5978 0.9702 0.034 Uiso 1 1 calc R . .
H3A2 H 0.8508 -0.5426 0.9678 0.034 Uiso 1 1 calc R . .
N4A N 0.7888(3) -0.3514(8) 0.8942(3) 0.0290(11) Uani 1 1 d . . .
H4A H 0.7901(3) -0.259(5) 0.9256(18) 0.035 Uiso 1 1 d R . .
H4B H 0.823(2) -0.3274(17) 0.8653(17) 0.035 Uiso 1 1 d R . .
Pb1B Pb 0.0000 0.46583(6) 0.7500 0.03578(10) Uani 1 2 d S . .
S1B S -0.08355(7) 0.7720(3) 0.79209(10) 0.0360(4) Uani 1 1 d . . .
C2B C -0.0311(3) 0.8844(11) 0.8742(5) 0.0412(16) Uani 1 1 d . . .
H2B1 H 0.0036 0.9840 0.8567 0.049 Uiso 1 1 calc R . .
H2B2 H -0.0591 0.9785 0.9041 0.049 Uiso 1 1 calc R . .
C3B C 0.0026(3) 0.7028(12) 0.9242(4) 0.0364(14) Uani 1 1 d . . .
H3B1 H 0.0253 0.7722 0.9711 0.044 Uiso 1 1 calc R . .
H3B2 H -0.0314 0.5949 0.9386 0.044 Uiso 1 1 calc R . .
N4B N 0.0523(3) 0.5798(9) 0.8848(3) 0.0375(13) Uani 1 1 d . . .
H4C H 0.0644(7) 0.447(7) 0.9153(16) 0.045 Uiso 1 1 d R . .
H4D H 0.092(2) 0.708(6) 0.8806(4) 0.045 Uiso 1 1 d R . .

loop_
_atom_site_aniso_label
_atom_site_aniso_U_11
_atom_site_aniso_U_22
_atom_site_aniso_U_33
_atom_site_aniso_U_23
_atom_site_aniso_U_13
_atom_site_aniso_U_12
Pb1A 0.02923(12) 0.02599(13) 0.02400(13) 0.00117(8) 0.00263(8) 0.00265(8)
Cl1A 0.0363(7) 0.0366(8) 0.0273(8) -0.0011(6) 0.0059(6) -0.0003(6)
S1A 0.0325(7) 0.0220(7) 0.0275(8) -0.0016(6) 0.0011(6) -0.0011(5)
C2A 0.030(3) 0.030(3) 0.030(3) 0.001(2) 0.001(2) 0.000(2)
C3A 0.032(3) 0.028(3) 0.022(3) 0.003(2) -0.005(2) 0.001(2)
N4A 0.035(3) 0.023(3) 0.029(3) -0.0033(19) 0.003(2) -0.0045(19)
Pb1B 0.04192(19) 0.02944(18) 0.0352(2) 0.000 0.00168(15) 0.000
S1B 0.0263(7) 0.0494(10) 0.0321(9) 0.0053(7) 0.0021(6) 0.0041(7)
C2B 0.034(3) 0.042(4) 0.047(5) -0.003(3) 0.002(3) 0.004(3)
C3B 0.040(3) 0.043(4) 0.026(3) 0.001(3) 0.003(3) 0.003(3)
N4B 0.040(3) 0.038(3) 0.032(3) 0.007(2) -0.005(2) 0.002(2)

loop_
_atom_type_symbol
_atom_type_description
_atom_type_scat_dispersion_real
_atom_type_scat_dispersion_imag
_atom_type_scat_source
C C 0.0033 0.0016 'International Tables Vol C Tables 4.2.6.8 and 6.1.1.4'
H H 0.0000 0.0000 'International Tables Vol C Tables 4.2.6.8 and 6.1.1.4'
N N 0.0061 0.0033 'International Tables Vol C Tables 4.2.6.8 and 6.1.1.4'
S S 0.1246 0.1234 'International Tables Vol C Tables 4.2.6.8 and 6.1.1.4'
Pb Pb -3.3944 10.1111 'International Tables Vol C Tables 4.2.6.8 and 6.1.1.4'
Cl Cl 0.1484 0.1585 'International Tables Vol C Tables 4.2.6.8 and 6.1.1.4'

loop_
_geom_angle_atom_site_label_1
_geom_angle_atom_site_label_2
_geom_angle_atom_site_label_3
_geom_angle
_geom_angle_site_symmetry_1
_geom_angle_site_symmetry_3
_geom_angle_publ_flag
N4A Pb1A S1A 76.30(12) . . ?
N4A Pb1A Cl1A 80.25(13) . . ?
S1A Pb1A Cl1A 92.32(5) . . ?
N4A Pb1A S1A 88.62(13) . 4_656 ?
S1A Pb1A S1A 89.06(4) . 4_656 ?
Cl1A Pb1A S1A 168.12(4) . 4_656 ?
C2A S1A Pb1A 98.04(19) . . ?
C2A S1A Pb1A 87.6(2) . 4_646 ?
Pb1A S1A Pb1A 105.79(5) . 4_646 ?
C3A C2A S1A 113.2(4) . . ?
N4A C3A C2A 109.8(5) . . ?
C3A N4A Pb1A 113.4(3) . . ?
N4B Pb1B N4B 149.9(2) 2_556 . ?
N4B Pb1B S1B 83.40(13) 2_556 . ?
N4B Pb1B S1B 76.09(13) . . ?
N4B Pb1B S1B 76.09(13) 2_556 2_556 ?
N4B Pb1B S1B 83.40(14) . 2_556 ?
S1B Pb1B S1B 93.52(7) . 2_556 ?
C2B S1B Pb1B 98.7(2) . . ?
C3B C2B S1B 113.2(5) . . ?
N4B C3B C2B 110.5(6) . . ?
C3B N4B Pb1B 110.3(4) . . ?

loop_
_geom_bond_atom_site_label_1
_geom_bond_atom_site_label_2
_geom_bond_distance
_geom_bond_site_symmetry_2
_geom_bond_publ_flag
Pb1A N4A 2.409(5) . ?
Pb1A S1A 2.6958(15) . ?
Pb1A Cl1A 2.7910(16) . ?
Pb1A S1A 3.0363(15) 4_656 ?
S1A C2A 1.842(6) . ?
S1A Pb1A 3.0363(15) 4_646 ?
C2A C3A 1.508(8) . ?
C3A N4A 1.477(7) . ?
Pb1B N4B 2.592(6) 2_556 ?
Pb1B N4B 2.592(6) . ?
Pb1B S1B 2.6348(16) . ?
Pb1B S1B 2.6348(17) 2_556 ?
S1B C2B 1.822(8) . ?
C2B C3B 1.502(10) . ?
C3B N4B 1.478(9) . ?

loop_
_geom_hbond_atom_site_label_D
_geom_hbond_atom_site_label_H
_geom_hbond_atom_site_label_A
_geom_hbond_distance_DH
_geom_hbond_distance_HA
_geom_hbond_distance_DA
_geom_hbond_angle_DHA
_geom_hbond_site_symmetry_A
N4A H4A Cl1A 0.78 2.74 3.403(5) 143.7 7_647
N4A H4B S1B 0.91 2.49 3.398(6) 174.8 1_645
N4B H4C Cl1A 0.97 2.53 3.421(6) 152.2 3_455
N4B H4D Cl1A 1.11 2.66 3.571(6) 138.2 3_465

loop_
_geom_torsion_atom_site_label_1
_geom_torsion_atom_site_label_2
_geom_torsion_atom_site_label_3
_geom_torsion_atom_site_label_4
_geom_torsion
_geom_torsion_site_symmetry_1
_geom_torsion_site_symmetry_2
_geom_torsion_site_symmetry_3
_geom_torsion_site_symmetry_4
_geom_torsion_publ_flag
N4A Pb1A S1A C2A -4.0(2) . . . . ?
Cl1A Pb1A S1A C2A -83.4(2) . . . . ?
S1A Pb1A S1A C2A 84.8(2) 4_656 . . . ?
N4A Pb1A S1A Pb1A -93.75(14) . . . 4_646 ?
Cl1A Pb1A S1A Pb1A -173.13(5) . . . 4_646 ?
S1A Pb1A S1A Pb1A -4.94(2) 4_656 . . 4_646 ?
Pb1A S1A C2A C3A 33.8(5) . . . . ?
Pb1A S1A C2A C3A 139.4(4) 4_646 . . . ?
S1A C2A C3A N4A -61.0(6) . . . . ?
C2A C3A N4A Pb1A 55.9(5) . . . . ?
S1A Pb1A N4A C3A -25.8(4) . . . . ?
Cl1A Pb1A N4A C3A 69.0(4) . . . . ?
S1A Pb1A N4A C3A -115.2(4) 4_656 . . . ?
N4B Pb1B S1B C2B -144.3(3) 2_556 . . . ?
N4B Pb1B S1B C2B 13.5(3) . . . . ?
S1B Pb1B S1B C2B -68.8(2) 2_556 . . . ?
Pb1B S1B C2B C3B -45.6(5) . . . . ?
S1B C2B C3B N4B 66.8(7) . . . . ?
C2B C3B N4B Pb1B -47.8(6) . . . . ?
N4B Pb1B N4B C3B 63.7(4) 2_556 . . . ?
S1B Pb1B N4B C3B 15.4(4) . . . . ?
S1B Pb1B N4B C3B 110.7(4) 2_556 . . . ?
